data_7009653
loop_
_publ_author_name
'Avent, Anthony G.'
'Bonafoux, Dominique'
'Eaborn, Colin'
'Hill, Michael S.'
'Hitchcock, Peter B.'
'Smith, J. David'

_publ_section_title
;
 Crowded organometallic compounds of the alkali metals with
 diphenylphosphino substituents in the organic group
;
_journal_issue 13
_journal_name_full 'Journal of the Chemical Society, Dalton Transactions'
_journal_page_first 2183
_journal_paper_doi 10.1039/b002488k
_journal_year 2000
_chemical_formula_structural '[Li{C(SiMe2CH2PPh2)3}].1.5(C6H6)'
_chemical_formula_sum 'C55 H63 Li P3 Si3'
_chemical_formula_weight 908.17
_chemical_name_systematic
; 
 ? 
;
_space_group_IT_number 2
_symmetry_cell_setting triclinic
_symmetry_space_group_name_Hall '-P 1'
_symmetry_space_group_name_H-M 'P -1'
_atom_sites_solution_hydrogens geom
_atom_sites_solution_primary direct
_atom_sites_solution_secondary difmap
_audit_creation_method SHELXL
_cell_angle_alpha 67.62(2)
_cell_angle_beta 65.41(2)
_cell_angle_gamma 60.030(10)
_cell_formula_units_Z 2
_cell_length_a 13.967(3)
_cell_length_b 13.981(2)
_cell_length_c 16.707(5)
_cell_measurement_reflns_used 25
_cell_measurement_temperature 173(2)
_cell_measurement_theta_max 10
_cell_measurement_theta_min 7
_cell_volume 2507.2(11)
_computing_cell_refinement 'Enraf-Nonius CAD4'
_computing_data_collection 'Enraf-Nonius CAD4'
_computing_molecular_graphics 'CAMERON (Watkin and Pearce,1993)'
_computing_publication_material SHELXL-93
_computing_structure_refinement 'SHELXL-93 (Sheldrick, 1993)'
_computing_structure_solution 'SHELXS-86 (Sheldrick, 1990)'
_diffrn_ambient_temperature 173(2)
_diffrn_measurement_device ' Enraf-Nonius CAD4'
_diffrn_measurement_method \w--2\q
_diffrn_radiation_monochromator graphite
_diffrn_radiation_source 'fine-focus sealed tube'
_diffrn_radiation_type MoK\a
_diffrn_radiation_wavelength 0.71073
_diffrn_reflns_av_R_equivalents 0.0000
_diffrn_reflns_av_sigmaI/netI 0.1585
_diffrn_reflns_limit_h_max 14
_diffrn_reflns_limit_h_min 0
_diffrn_reflns_limit_k_max 14
_diffrn_reflns_limit_k_min -12
_diffrn_reflns_limit_l_max 17
_diffrn_reflns_limit_l_min -15
_diffrn_reflns_number 6125
_diffrn_reflns_theta_max 21.97
_diffrn_reflns_theta_min 2.43
_diffrn_standards_decay_% 0
_diffrn_standards_interval_time 120
_diffrn_standards_number 2
_exptl_absorpt_coefficient_mu 0.226
_exptl_absorpt_correction_type none
_exptl_crystal_density_diffrn 1.203
_exptl_crystal_F_000 966
_exptl_crystal_size_max 0.20
_exptl_crystal_size_mid 0.20
_exptl_crystal_size_min 0.10
_refine_diff_density_max 0.280
_refine_diff_density_min -0.315
_refine_diff_density_rms 0.070
_refine_ls_extinction_method none
_refine_ls_goodness_of_fit_all 1.032
_refine_ls_goodness_of_fit_obs 1.137
_refine_ls_hydrogen_treatment riding
_refine_ls_matrix_type full
_refine_ls_number_parameters 530
_refine_ls_number_reflns 6125
_refine_ls_number_restraints 0
_refine_ls_restrained_S_all 1.032
_refine_ls_restrained_S_obs 1.137
_refine_ls_R_factor_all 0.1475
_refine_ls_R_factor_obs 0.0706
_refine_ls_shift/esd_max 0.001
_refine_ls_shift/esd_mean 0.000
_refine_ls_structure_factor_coef Fsqd
_refine_ls_weighting_details 'w=1/[\s^2^(Fo^2^)+(0.0131P)^2^+1.5824P] where P=(Fo^2^+2Fc^2^)/3'
_refine_ls_weighting_scheme calc
_refine_ls_wR_factor_all 0.1450
_refine_ls_wR_factor_obs 0.1155
_reflns_number_observed 3424
_reflns_number_total 6125
_reflns_observed_criterion >2sigma(I)
_cod_data_source_file b002488k.txt
_cod_data_source_block aug1398
_cod_depositor_comments
;
The following automatic conversions were performed:

'_refine_ls_weighting_scheme' value 'calc
w=1/[\s^2^(Fo^2^)+(0.0131P)^2^+1.5824P] where P=(Fo^2^+2Fc^2^)/3' was
changed to 'calc'. New tag '_refine_ls_weighting_details' was
created. The value of the new tag was set to
'w=1/[\s^2^(Fo^2^)+(0.0131P)^2^+1.5824P] where P=(Fo^2^+2Fc^2^)/3'.

Automatic conversion script
Id: cif_fix_values 3143 2015-03-26 13:38:13Z robertas 
;
_cod_original_cell_volume 2507.2(10)
_cod_original_sg_symbol_H-M P-1
_cod_database_code 7009653

loop_
_symmetry_equiv_pos_as_xyz
'x, y, z'
'-x, -y, -z'

loop_
_atom_site_aniso_label
_atom_site_aniso_U_11
_atom_site_aniso_U_22
_atom_site_aniso_U_33
_atom_site_aniso_U_23
_atom_site_aniso_U_13
_atom_site_aniso_U_12
Li 0.026(7) 0.029(7) 0.035(8) -0.019(6) -0.009(6) 0.000(6)
P1 0.0216(11) 0.0219(11) 0.0316(12) -0.0063(9) -0.0086(9) -0.0093(9)
P2 0.0204(11) 0.0213(11) 0.0323(12) -0.0095(9) -0.0076(9) -0.0066(9)
P3 0.0231(11) 0.0221(11) 0.0297(12) -0.0086(9) -0.0056(9) -0.0096(9)
Si1 0.0232(12) 0.0223(11) 0.0291(12) -0.0076(10) -0.0065(10) -0.0113(9)
Si2 0.0201(11) 0.0226(12) 0.0293(12) -0.0091(10) -0.0054(9) -0.0090(9)
Si3 0.0244(11) 0.0192(11) 0.0261(12) -0.0051(9) -0.0066(9) -0.0091(9)
C1 0.028(4) 0.017(4) 0.014(4) 0.003(3) -0.004(3) -0.016(3)
C2 0.027(4) 0.029(4) 0.042(5) -0.018(4) -0.008(4) -0.013(4)
C3 0.025(4) 0.046(5) 0.043(5) -0.013(4) -0.009(4) -0.017(4)
C4 0.026(4) 0.015(4) 0.038(5) -0.003(3) -0.018(4) -0.008(3)
C5 0.024(4) 0.020(4) 0.033(5) -0.006(4) -0.008(4) -0.009(4)
C6 0.035(5) 0.033(5) 0.034(5) -0.006(4) -0.014(4) -0.014(4)
C7 0.037(5) 0.034(5) 0.044(5) 0.003(4) -0.019(4) -0.009(4)
C8 0.052(6) 0.020(5) 0.056(6) 0.001(4) -0.012(5) -0.011(4)
C9 0.052(6) 0.027(5) 0.061(6) -0.008(4) -0.028(5) -0.015(4)
C10 0.033(5) 0.015(4) 0.048(5) 0.002(4) -0.023(4) -0.007(4)
C11 0.026(4) 0.015(4) 0.026(4) -0.006(3) -0.006(3) -0.011(4)
C12 0.029(5) 0.036(5) 0.041(5) -0.008(4) -0.016(4) -0.005(4)
C13 0.047(6) 0.053(6) 0.032(5) -0.010(5) 0.002(5) -0.032(5)
C14 0.027(5) 0.050(6) 0.041(6) -0.030(5) 0.003(4) -0.018(5)
C15 0.012(5) 0.032(5) 0.069(7) -0.019(5) -0.008(4) 0.004(4)
C16 0.025(5) 0.026(5) 0.048(5) -0.009(4) -0.012(4) -0.006(4)
C17 0.033(5) 0.033(5) 0.036(5) -0.006(4) -0.006(4) -0.014(4)
C18 0.017(4) 0.032(5) 0.044(5) -0.013(4) -0.002(4) -0.010(3)
C19 0.021(4) 0.026(4) 0.036(5) -0.017(4) -0.012(3) -0.005(3)
C20 0.015(4) 0.027(4) 0.028(5) -0.006(4) -0.005(3) -0.006(3)
C21 0.086(7) 0.040(6) 0.031(6) -0.007(4) -0.001(5) -0.042(5)
C22 0.097(8) 0.047(6) 0.028(5) 0.007(5) -0.011(5) -0.044(6)
C23 0.035(5) 0.042(5) 0.036(6) 0.001(5) -0.004(4) -0.021(4)
C24 0.055(6) 0.022(5) 0.057(7) -0.008(4) -0.018(5) -0.010(4)
C25 0.060(6) 0.033(5) 0.035(5) -0.008(4) -0.022(4) -0.017(4)
C26 0.023(4) 0.021(4) 0.031(4) -0.007(4) -0.009(3) -0.010(3)
C27 0.030(5) 0.028(5) 0.052(6) -0.017(4) -0.017(4) -0.007(4)
C28 0.025(5) 0.049(6) 0.059(6) -0.022(5) -0.012(4) -0.014(4)
C29 0.047(6) 0.043(5) 0.052(6) -0.006(5) -0.023(5) -0.026(5)
C30 0.051(6) 0.029(5) 0.042(5) -0.012(4) -0.020(4) -0.013(4)
C31 0.033(4) 0.027(4) 0.028(5) -0.012(4) -0.007(4) -0.013(4)
C32 0.036(5) 0.023(4) 0.034(5) -0.010(4) -0.010(4) -0.009(4)
C33 0.030(4) 0.023(4) 0.041(5) -0.008(4) -0.010(4) -0.010(4)
C34 0.022(4) 0.016(4) 0.038(5) -0.011(3) -0.005(3) -0.005(3)
C35 0.026(4) 0.024(4) 0.031(5) -0.008(3) -0.009(4) -0.013(4)
C36 0.032(5) 0.030(5) 0.034(5) -0.011(4) -0.004(4) -0.016(4)
C37 0.028(5) 0.046(6) 0.043(5) -0.012(4) -0.009(4) -0.021(4)
C38 0.028(5) 0.036(6) 0.063(6) -0.017(5) -0.011(4) -0.003(4)
C39 0.030(5) 0.024(5) 0.084(7) -0.021(5) -0.007(5) -0.007(4)
C40 0.025(5) 0.036(5) 0.058(6) -0.012(4) -0.003(4) -0.016(4)
C41 0.022(4) 0.023(4) 0.025(5) -0.006(3) -0.005(3) -0.010(3)
C42 0.029(5) 0.058(6) 0.038(5) -0.025(4) -0.003(4) -0.020(4)
C43 0.036(5) 0.050(6) 0.059(6) -0.015(5) -0.016(5) -0.023(4)
C44 0.043(5) 0.033(5) 0.037(5) -0.013(4) -0.014(4) -0.015(4)
C45 0.061(6) 0.052(6) 0.022(5) -0.010(4) -0.006(4) -0.027(5)
C46 0.044(5) 0.052(6) 0.038(5) -0.010(4) -0.007(4) -0.033(4)
C53 0.061(7) 0.043(6) 0.075(7) -0.013(5) -0.017(6) -0.017(6)
C54 0.040(6) 0.084(8) 0.071(7) -0.035(6) -0.013(5) -0.018(6)
C55 0.065(7) 0.062(8) 0.072(7) -0.019(6) -0.013(6) -0.036(6)

loop_
_atom_site_label
_atom_site_type_symbol
_atom_site_fract_x
_atom_site_fract_y
_atom_site_fract_z
_atom_site_U_iso_or_equiv
_atom_site_thermal_displace_type
_atom_site_occupancy
_atom_site_calc_flag
_atom_site_refinement_flags
_atom_site_disorder_group
Li Li 0.2564(10) 0.2707(10) 0.2224(8) 0.031(3) Uani 1 d . 1
P1 P 0.0799(2) 0.23157(15) 0.23987(13) 0.0242(5) Uani 1 d . 1
P2 P 0.45381(15) 0.09656(15) 0.23646(13) 0.0243(5) Uani 1 d . 1
P3 P 0.2178(2) 0.46783(15) 0.24168(13) 0.0245(5) Uani 1 d . 1
Si1 Si 0.2330(2) 0.2604(2) 0.04245(13) 0.0235(5) Uani 1 d . 1
Si2 Si 0.4630(2) 0.2389(2) 0.04096(13) 0.0233(5) Uani 1 d . 1
Si3 Si 0.2529(2) 0.4681(2) 0.04499(13) 0.0233(5) Uani 1 d . 1
C1 C 0.3060(5) 0.3141(5) 0.0725(4) 0.019(2) Uani 1 d . 1
C2 C 0.3033(6) 0.1037(5) 0.0463(5) 0.029(2) Uani 1 d . 1
H2C H 0.2573(6) 0.0842(5) 0.0291(5) 0.044 Uiso 1 calc R 1
H2B H 0.3082(6) 0.0614(5) 0.1076(5) 0.044 Uiso 1 calc R 1
H2A H 0.3810(6) 0.0843(5) 0.0042(5) 0.044 Uiso 1 calc R 1
C3 C 0.2155(6) 0.3262(6) -0.0748(5) 0.036(2) Uani 1 d . 1
H3C H 0.1758(6) 0.2929(6) -0.0855(5) 0.054 Uiso 1 calc R 1
H3B H 0.2915(6) 0.3120(6) -0.1190(5) 0.054 Uiso 1 calc R 1
H3A H 0.1701(6) 0.4080(6) -0.0808(5) 0.054 Uiso 1 calc R 1
C4 C 0.0826(5) 0.2867(5) 0.1219(4) 0.024(2) Uani 1 d . 1
H4B H 0.0350(5) 0.3692(5) 0.1121(4) 0.029 Uiso 1 calc R 1
H4A H 0.0476(5) 0.2512(5) 0.1072(4) 0.029 Uiso 1 calc R 1
C5 C 0.1162(6) 0.0810(5) 0.2583(5) 0.025(2) Uani 1 d . 1
C6 C 0.1992(6) 0.0021(6) 0.3015(5) 0.033(2) Uani 1 d . 1
H6 H 0.2341(6) 0.0264(6) 0.3237(5) 0.040 Uiso 1 calc R 1
C7 C 0.2323(6) -0.1127(6) 0.3127(5) 0.042(2) Uani 1 d . 1
H7 H 0.2911(6) -0.1667(6) 0.3412(5) 0.051 Uiso 1 calc R 1
C8 C 0.1805(7) -0.1478(6) 0.2829(5) 0.048(2) Uani 1 d . 1
H8 H 0.2018(7) -0.2264(6) 0.2921(5) 0.058 Uiso 1 calc R 1
C9 C 0.0974(7) -0.0697(6) 0.2396(5) 0.043(2) Uani 1 d . 1
H9 H 0.0622(7) -0.0945(6) 0.2180(5) 0.052 Uiso 1 calc R 1
C10 C 0.0653(6) 0.0441(6) 0.2275(5) 0.032(2) Uani 1 d . 1
H10 H 0.0077(6) 0.0977(6) 0.1978(5) 0.039 Uiso 1 calc R 1
C11 C -0.0738(5) 0.2817(5) 0.3010(4) 0.021(2) Uani 1 d . 1
C12 C -0.1136(6) 0.2175(6) 0.3825(5) 0.037(2) Uani 1 d . 1
H12 H -0.0609(6) 0.1457(6) 0.4057(5) 0.044 Uiso 1 calc R 1
C13 C -0.2294(7) 0.2560(7) 0.4311(5) 0.043(2) Uani 1 d . 1
H13 H -0.2550(7) 0.2110(7) 0.4874(5) 0.052 Uiso 1 calc R 1
C14 C -0.3061(6) 0.3582(7) 0.3979(5) 0.036(2) Uani 1 d . 1
H14 H -0.3853(6) 0.3843(7) 0.4308(5) 0.043 Uiso 1 calc R 1
C15 C -0.2690(6) 0.4223(6) 0.3179(6) 0.043(2) Uani 1 d . 1
H15 H -0.3225(6) 0.4936(6) 0.2948(6) 0.051 Uiso 1 calc R 1
C16 C -0.1542(6) 0.3851(6) 0.2695(5) 0.033(2) Uani 1 d . 1
H16 H -0.1298(6) 0.4313(6) 0.2136(5) 0.040 Uiso 1 calc R 1
C17 C 0.5333(6) 0.2131(6) -0.0764(4) 0.036(2) Uani 1 d . 1
H17C H 0.6169(6) 0.1725(6) -0.0863(4) 0.053 Uiso 1 calc R 1
H17B H 0.5161(6) 0.2857(6) -0.1202(4) 0.053 Uiso 1 calc R 1
H17A H 0.5037(6) 0.1676(6) -0.0841(4) 0.053 Uiso 1 calc R 1
C18 C 0.5456(5) 0.3081(6) 0.0470(5) 0.032(2) Uani 1 d . 1
H18C H 0.6284(5) 0.2612(6) 0.0289(5) 0.048 Uiso 1 calc R 1
H18B H 0.5227(5) 0.3159(6) 0.1089(5) 0.048 Uiso 1 calc R 1
H18A H 0.5287(5) 0.3831(6) 0.0063(5) 0.048 Uiso 1 calc R 1
C19 C 0.5077(5) 0.0926(5) 0.1180(4) 0.025(2) Uani 1 d . 1
H19B H 0.4787(5) 0.0471(5) 0.1085(4) 0.030 Uiso 1 calc R 1
H19A H 0.5928(5) 0.0544(5) 0.1013(4) 0.030 Uiso 1 calc R 1
C20 C 0.4923(5) -0.0524(6) 0.2969(5) 0.025(2) Uani 1 d . 1
C21 C 0.4813(7) -0.0792(7) 0.3873(5) 0.051(2) Uani 1 d . 1
H21 H 0.4561(7) -0.0203(7) 0.4160(5) 0.061 Uiso 1 calc R 1
C22 C 0.5053(8) -0.1883(7) 0.4381(6) 0.058(3) Uani 1 d . 1
H22 H 0.4979(8) -0.2038(7) 0.5004(6) 0.070 Uiso 1 calc R 1
C23 C 0.5396(6) -0.2735(7) 0.3991(5) 0.040(2) Uani 1 d . 1
H23 H 0.5547(6) -0.3488(7) 0.4337(5) 0.048 Uiso 1 calc R 1
C24 C 0.5518(7) -0.2495(6) 0.3100(6) 0.047(2) Uani 1 d . 1
H24 H 0.5774(7) -0.3089(6) 0.2818(6) 0.056 Uiso 1 calc R 1
C25 C 0.5274(6) -0.1385(6) 0.2585(5) 0.040(2) Uani 1 d . 1
H25 H 0.5354(6) -0.1235(6) 0.1961(5) 0.048 Uiso 1 calc R 1
C26 C 0.5569(6) 0.1273(5) 0.2520(4) 0.023(2) Uani 1 d . 1
C27 C 0.6755(6) 0.0703(6) 0.2175(5) 0.034(2) Uani 1 d . 1
H27 H 0.7047(6) 0.0089(6) 0.1903(5) 0.041 Uiso 1 calc R 1
C28 C 0.7514(6) 0.1039(7) 0.2230(5) 0.042(2) Uani 1 d . 1
H28 H 0.8320(6) 0.0657(7) 0.1985(5) 0.050 Uiso 1 calc R 1
C29 C 0.7110(7) 0.1905(6) 0.2632(5) 0.041(2) Uani 1 d . 1
H29 H 0.7630(7) 0.2124(6) 0.2670(5) 0.050 Uiso 1 calc R 1
C30 C 0.5933(7) 0.2464(6) 0.2983(5) 0.038(2) Uani 1 d . 1
H30 H 0.5645(7) 0.3069(6) 0.3264(5) 0.045 Uiso 1 calc R 1
C31 C 0.5175(6) 0.2144(6) 0.2928(4) 0.027(2) Uani 1 d . 1
H31 H 0.4371(6) 0.2532(6) 0.3175(4) 0.033 Uiso 1 calc R 1
C32 C 0.3213(6) 0.5323(5) -0.0725(4) 0.031(2) Uani 1 d . 1
H32C H 0.2873(6) 0.6148(5) -0.0807(4) 0.046 Uiso 1 calc R 1
H32B H 0.3079(6) 0.5128(5) -0.1162(4) 0.046 Uiso 1 calc R 1
H32A H 0.4043(6) 0.5029(5) -0.0818(4) 0.046 Uiso 1 calc R 1
C33 C 0.0947(5) 0.5485(5) 0.0552(5) 0.032(2) Uani 1 d . 1
H33C H 0.0752(5) 0.6300(5) 0.0391(5) 0.047 Uiso 1 calc R 1
H33B H 0.0506(5) 0.5279(5) 0.1175(5) 0.047 Uiso 1 calc R 1
H33A H 0.0758(5) 0.5297(5) 0.0145(5) 0.047 Uiso 1 calc R 1
C34 C 0.2786(5) 0.5168(5) 0.1228(4) 0.026(2) Uani 1 d . 1
H34B H 0.3627(5) 0.4900(5) 0.1107(4) 0.031 Uiso 1 calc R 1
H34A H 0.2454(5) 0.6006(5) 0.1084(4) 0.031 Uiso 1 calc R 1
C35 C 0.0675(6) 0.5694(6) 0.2644(4) 0.025(2) Uani 1 d . 1
C36 C -0.0203(6) 0.5325(6) 0.3008(5) 0.031(2) Uani 1 d . 1
H36 H -0.0018(6) 0.4537(6) 0.3170(5) 0.037 Uiso 1 calc R 1
C37 C -0.1345(6) 0.6082(6) 0.3141(5) 0.036(2) Uani 1 d . 1
H37 H -0.1941(6) 0.5819(6) 0.3386(5) 0.043 Uiso 1 calc R 1
C38 C -0.1604(7) 0.7225(7) 0.2912(5) 0.046(2) Uani 1 d . 1
H38 H -0.2386(7) 0.7753(7) 0.2997(5) 0.055 Uiso 1 calc R 1
C39 C -0.0759(7) 0.7607(6) 0.2569(6) 0.048(2) Uani 1 d . 1
H39 H -0.0951(7) 0.8396(6) 0.2423(6) 0.058 Uiso 1 calc R 1
C40 C 0.0379(6) 0.6848(6) 0.2431(5) 0.041(2) Uani 1 d . 1
H40 H 0.0967(6) 0.7120(6) 0.2186(5) 0.049 Uiso 1 calc R 1
C41 C 0.2726(6) 0.5092(5) 0.3006(5) 0.024(2) Uani 1 d . 1
C42 C 0.3724(6) 0.5270(6) 0.2604(5) 0.038(2) Uani 1 d . 1
H42 H 0.4128(6) 0.5214(6) 0.1994(5) 0.045 Uiso 1 calc R 1
C43 C 0.4148(7) 0.5528(6) 0.3075(6) 0.044(2) Uani 1 d . 1
H43 H 0.4842(7) 0.5641(6) 0.2786(6) 0.053 Uiso 1 calc R 1
C44 C 0.3578(7) 0.5623(6) 0.3948(5) 0.035(2) Uani 1 d . 1
H44 H 0.3873(7) 0.5797(6) 0.4270(5) 0.042 Uiso 1 calc R 1
C45 C 0.2576(7) 0.5463(6) 0.4360(5) 0.044(2) Uani 1 d . 1
H45 H 0.2169(7) 0.5530(6) 0.4968(5) 0.053 Uiso 1 calc R 1
C46 C 0.2157(6) 0.5204(6) 0.3883(5) 0.040(2) Uani 1 d . 1
H46 H 0.1458(6) 0.5100(6) 0.4171(5) 0.048 Uiso 1 calc R 1
C47 C 0.2661(9) 0.1175(13) 0.5288(12) 0.078(6) Uiso 0.57(2) d PG 2
H47 H 0.3408(9) 0.0837(13) 0.5366(12) 0.094 Uiso 0.57(2) calc PR 2
C48 C 0.2123(11) 0.2344(13) 0.5018(9) 0.057(5) Uiso 0.57(2) d PG 2
H48 H 0.2502(16) 0.2804(18) 0.4911(13) 0.069 Uiso 0.57(2) calc PR 2
C49 C 0.1030(13) 0.2838(8) 0.4903(9) 0.049(5) Uiso 0.57(2) d PG 2
H49 H 0.0663(20) 0.3637(8) 0.4718(14) 0.059 Uiso 0.57(2) calc PR 2
C50 C 0.0475(9) 0.2164(10) 0.5059(11) 0.074(6) Uiso 0.57(2) d PG 2
H50 H -0.0272(11) 0.2502(16) 0.4981(18) 0.089 Uiso 0.57(2) calc PR 2
C51 C 0.1013(12) 0.0996(10) 0.5329(9) 0.061(8) Uiso 0.57(2) d PG 2
H51 H 0.0633(18) 0.0535(15) 0.5436(14) 0.073 Uiso 0.57(2) calc PR 2
C52 C 0.2106(14) 0.0501(8) 0.5444(11) 0.077(6) Uiso 0.57(2) d PG 2
H52 H 0.2473(22) -0.0298(8) 0.5628(16) 0.093 Uiso 0.57(2) calc PR 2
C47A C 0.2509(10) 0.0773(12) 0.5639(10) 0.030(5) Uiso 0.43(2) d PG 3
H47A H 0.3092(10) 0.0277(12) 0.5937(10) 0.035 Uiso 0.43(2) calc PR 3
C48A C 0.2509(15) 0.1813(17) 0.5097(9) 0.065(7) Uiso 0.43(2) d PG 3
H48A H 0.3092(21) 0.2028(25) 0.5024(14) 0.078 Uiso 0.43(2) calc PR 3
C49A C 0.1656(20) 0.2539(12) 0.4660(10) 0.049(6) Uiso 0.43(2) d PG 3
H49A H 0.1656(29) 0.3250(16) 0.4290(14) 0.059 Uiso 0.43(2) calc PR 3
C50A C 0.0803(14) 0.2225(11) 0.4766(11) 0.059(7) Uiso 0.43(2) d PG 3
H50A H 0.0220(19) 0.2721(15) 0.4468(16) 0.071 Uiso 0.43(2) calc PR 3
C51A C 0.0802(12) 0.1185(14) 0.5309(11) 0.076(13) Uiso 0.43(2) d PG 3
H51A H 0.0219(18) 0.0971(22) 0.5381(16) 0.091 Uiso 0.43(2) calc PR 3
C52A C 0.1655(15) 0.0459(9) 0.5745(10) 0.039(6) Uiso 0.43(2) d PG 3
H52A H 0.1655(24) -0.0252(12) 0.6115(14) 0.047 Uiso 0.43(2) calc PR 3
C53 C 0.9277(9) 0.1105(7) -0.0158(6) 0.063(3) Uani 1 d . 3
H53 H 0.8773(9) 0.1882(7) -0.0277(6) 0.076 Uiso 1 calc R 3
C54 C 0.8930(7) 0.0301(9) -0.0057(6) 0.063(3) Uani 1 d . 3
H54 H 0.8185(7) 0.0511(9) -0.0089(6) 0.075 Uiso 1 calc R 3
C55 C 0.9680(9) -0.0819(8) 0.0091(6) 0.062(3) Uani 1 d . 3
H55 H 0.9462(9) -0.1390(8) 0.0146(6) 0.075 Uiso 1 calc R 3

loop_
_atom_type_symbol
_atom_type_description
_atom_type_scat_dispersion_real
_atom_type_scat_dispersion_imag
_atom_type_scat_source
C C 0.0033 0.0016 'International Tables Vol C Tables 4.2.6.8 and 6.1.1.4'
H H 0.0000 0.0000 'International Tables Vol C Tables 4.2.6.8 and 6.1.1.4'
Li Li -0.0003 0.0001 'International Tables Vol C Tables 4.2.6.8 and 6.1.1.4'
P P 0.1023 0.0942 'International Tables Vol C Tables 4.2.6.8 and 6.1.1.4'
Si Si 0.0817 0.0704 'International Tables Vol C Tables 4.2.6.8 and 6.1.1.4'

loop_
_geom_angle_atom_site_label_1
_geom_angle_atom_site_label_2
_geom_angle_atom_site_label_3
_geom_angle
_geom_angle_site_symmetry_1
_geom_angle_site_symmetry_3
_geom_angle_publ_flag
C1 Li P2 95.8(4) . . ?
C1 Li P3 96.0(5) . . ?
P2 Li P3 119.1(4) . . ?
C1 Li P1 94.5(4) . . ?
P2 Li P1 118.7(4) . . ?
P3 Li P1 119.6(4) . . ?
C1 Li Si3 33.9(2) . . ?
P2 Li Si3 119.1(4) . . ?
P3 Li Si3 63.6(3) . . ?
P1 Li Si3 101.4(4) . . ?
C1 Li Si2 33.9(2) . . ?
P2 Li Si2 63.4(2) . . ?
P3 Li Si2 102.5(4) . . ?
P1 Li Si2 117.7(4) . . ?
Si3 Li Si2 57.8(2) . . ?
C4 P1 C5 103.9(3) . . ?
C4 P1 C11 104.2(3) . . ?
C5 P1 C11 100.5(3) . . ?
C4 P1 Li 95.6(3) . . ?
C5 P1 Li 112.9(3) . . ?
C11 P1 Li 135.6(3) . . ?
C19 P2 C26 103.4(3) . . ?
C19 P2 C20 104.8(3) . . ?
C26 P2 C20 100.6(3) . . ?
C19 P2 Li 94.6(3) . . ?
C26 P2 Li 115.3(3) . . ?
C20 P2 Li 133.7(3) . . ?
C34 P3 C35 103.8(3) . . ?
C34 P3 C41 105.1(3) . . ?
C35 P3 C41 100.2(3) . . ?
C34 P3 Li 94.0(3) . . ?
C35 P3 Li 115.7(3) . . ?
C41 P3 Li 133.8(3) . . ?
C1 Si1 C3 114.6(3) . . ?
C1 Si1 C2 116.3(3) . . ?
C3 Si1 C2 103.3(3) . . ?
C1 Si1 C4 110.7(3) . . ?
C3 Si1 C4 106.1(3) . . ?
C2 Si1 C4 104.8(3) . . ?
C1 Si2 C17 116.1(3) . . ?
C1 Si2 C18 116.1(3) . . ?
C17 Si2 C18 102.8(3) . . ?
C1 Si2 C19 110.3(3) . . ?
C17 Si2 C19 105.0(3) . . ?
C18 Si2 C19 105.6(3) . . ?
C1 Si2 Li 42.7(3) . . ?
C17 Si2 Li 153.5(3) . . ?
C18 Si2 Li 102.1(3) . . ?
C19 Si2 Li 76.9(3) . . ?
C1 Si3 C32 115.6(3) . . ?
C1 Si3 C33 115.9(3) . . ?
C32 Si3 C33 103.1(3) . . ?
C1 Si3 C34 110.6(3) . . ?
C32 Si3 C34 105.5(3) . . ?
C33 Si3 C34 105.0(3) . . ?
C1 Si3 Li 42.7(3) . . ?
C32 Si3 Li 152.9(3) . . ?
C33 Si3 Li 102.2(3) . . ?
C34 Si3 Li 76.7(3) . . ?
Si1 C1 Si3 114.5(3) . . ?
Si1 C1 Si2 113.8(3) . . ?
Si3 C1 Si2 114.9(3) . . ?
Si1 C1 Li 104.9(4) . . ?
Si3 C1 Li 103.4(4) . . ?
Si2 C1 Li 103.4(4) . . ?
P1 C4 Si1 113.3(3) . . ?
C6 C5 C10 119.0(6) . . ?
C6 C5 P1 119.1(5) . . ?
C10 C5 P1 121.9(5) . . ?
C5 C6 C7 120.4(7) . . ?
C8 C7 C6 119.9(7) . . ?
C7 C8 C9 120.2(7) . . ?
C10 C9 C8 120.0(7) . . ?
C9 C10 C5 120.5(7) . . ?
C12 C11 C16 117.1(6) . . ?
C12 C11 P1 120.5(5) . . ?
C16 C11 P1 122.3(5) . . ?
C11 C12 C13 121.2(7) . . ?
C14 C13 C12 120.0(7) . . ?
C15 C14 C13 119.8(7) . . ?
C14 C15 C16 120.5(7) . . ?
C15 C16 C11 121.3(7) . . ?
P2 C19 Si2 113.0(3) . . ?
C25 C20 C21 117.0(7) . . ?
C25 C20 P2 124.1(6) . . ?
C21 C20 P2 118.8(6) . . ?
C20 C21 C22 122.5(8) . . ?
C23 C22 C21 119.9(8) . . ?
C24 C23 C22 118.7(8) . . ?
C23 C24 C25 121.2(8) . . ?
C20 C25 C24 120.6(7) . . ?
C31 C26 C27 118.5(6) . . ?
C31 C26 P2 119.7(5) . . ?
C27 C26 P2 121.6(5) . . ?
C26 C27 C28 119.9(7) . . ?
C29 C28 C27 120.8(7) . . ?
C28 C29 C30 119.4(7) . . ?
C31 C30 C29 120.3(7) . . ?
C26 C31 C30 121.1(7) . . ?
P3 C34 Si3 114.3(3) . . ?
C36 C35 C40 118.1(6) . . ?
C36 C35 P3 120.2(5) . . ?
C40 C35 P3 121.6(5) . . ?
C37 C36 C35 121.3(7) . . ?
C38 C37 C36 118.8(7) . . ?
C39 C38 C37 121.0(7) . . ?
C38 C39 C40 119.9(7) . . ?
C39 C40 C35 120.9(7) . . ?
C46 C41 C42 117.5(6) . . ?
C46 C41 P3 120.4(5) . . ?
C42 C41 P3 122.1(5) . . ?
C41 C42 C43 121.1(7) . . ?
C44 C43 C42 120.5(7) . . ?
C43 C44 C45 119.5(7) . . ?
C44 C45 C46 119.6(7) . . ?
C41 C46 C45 121.8(7) . . ?
C48 C47 C52 120.0 . . ?
C47 C48 C49 120.0 . . ?
C48 C49 C50 120.0 . . ?
C51 C50 C49 120.0 . . ?
C52 C51 C50 120.0 . . ?
C51 C52 C47 120.0 . . ?
C48A C47A C52A 120.0 . . ?
C49A C48A C47A 120.0 . . ?
C48A C49A C50A 120.0 . . ?
C51A C50A C49A 120.0 . . ?
C52A C51A C50A 120.0 . . ?
C51A C52A C47A 120.0 . . ?
C55 C53 C54 121.2(9) 2_755 . ?
C53 C54 C55 118.8(8) . . ?
C53 C55 C54 119.9(8) 2_755 . ?

loop_
_geom_bond_atom_site_label_1
_geom_bond_atom_site_label_2
_geom_bond_distance
_geom_bond_site_symmetry_2
_geom_bond_publ_flag
Li C1 2.222(13) . ?
Li P2 2.642(11) . ?
Li P3 2.652(11) . ?
Li P1 2.663(12) . ?
Li Si3 3.187(12) . ?
Li Si2 3.190(12) . ?
P1 C4 1.814(6) . ?
P1 C5 1.831(6) . ?
P1 C11 1.833(7) . ?
P2 C19 1.814(6) . ?
P2 C26 1.827(6) . ?
P2 C20 1.837(7) . ?
P3 C34 1.810(7) . ?
P3 C35 1.827(7) . ?
P3 C41 1.842(7) . ?
Si1 C1 1.825(6) . ?
Si1 C3 1.882(7) . ?
Si1 C2 1.887(6) . ?
Si1 C4 1.895(6) . ?
Si2 C1 1.830(6) . ?
Si2 C17 1.877(7) . ?
Si2 C18 1.889(6) . ?
Si2 C19 1.902(6) . ?
Si3 C1 1.826(6) . ?
Si3 C32 1.877(7) . ?
Si3 C33 1.878(6) . ?
Si3 C34 1.894(6) . ?
C5 C6 1.376(9) . ?
C5 C10 1.382(9) . ?
C6 C7 1.387(9) . ?
C7 C8 1.362(10) . ?
C8 C9 1.377(10) . ?
C9 C10 1.376(9) . ?
C11 C12 1.380(9) . ?
C11 C16 1.385(9) . ?
C12 C13 1.391(10) . ?
C13 C14 1.363(10) . ?
C14 C15 1.354(10) . ?
C15 C16 1.380(9) . ?
C20 C25 1.357(9) . ?
C20 C21 1.370(9) . ?
C21 C22 1.379(10) . ?
C22 C23 1.355(10) . ?
C23 C24 1.349(10) . ?
C24 C25 1.402(9) . ?
C26 C31 1.379(8) . ?
C26 C27 1.395(9) . ?
C27 C28 1.402(9) . ?
C28 C29 1.362(10) . ?
C29 C30 1.386(10) . ?
C30 C31 1.382(9) . ?
C35 C36 1.383(9) . ?
C35 C40 1.384(9) . ?
C36 C37 1.382(9) . ?
C37 C38 1.380(9) . ?
C38 C39 1.356(10) . ?
C39 C40 1.379(9) . ?
C41 C46 1.372(9) . ?
C41 C42 1.377(9) . ?
C42 C43 1.385(9) . ?
C43 C44 1.362(10) . ?
C44 C45 1.369(10) . ?
C45 C46 1.389(10) . ?
C47 C48 1.39 . ?
C47 C52 1.39 . ?
C48 C49 1.39 . ?
C49 C50 1.39 . ?
C50 C51 1.39 . ?
C51 C52 1.39 . ?
C47A C48A 1.39 . ?
C47A C52A 1.39 . ?
C48A C49A 1.39 . ?
C49A C50A 1.39 . ?
C50A C51A 1.39 . ?
C51A C52A 1.39 . ?
C53 C55 1.348(11) 2_755 ?
C53 C54 1.362(11) . ?
C54 C55 1.375(11) . ?
C55 C53 1.348(11) 2_755 ?

loop_
_geom_torsion_atom_site_label_1
_geom_torsion_atom_site_label_2
_geom_torsion_atom_site_label_3
_geom_torsion_atom_site_label_4
_geom_torsion
_geom_torsion_site_symmetry_1
_geom_torsion_site_symmetry_2
_geom_torsion_site_symmetry_3
_geom_torsion_site_symmetry_4
_geom_torsion_publ_flag
C1 Li P1 C4 -9.8(4) . . . . ?
P2 Li P1 C4 -108.9(5) . . . . ?
P3 Li P1 C4 89.7(5) . . . . ?
Si3 Li P1 C4 23.7(3) . . . . ?
Si2 Li P1 C4 -35.8(4) . . . . ?
C1 Li P1 C5 97.8(4) . . . . ?
P2 Li P1 C5 -1.3(6) . . . . ?
P3 Li P1 C5 -162.7(4) . . . . ?
Si3 Li P1 C5 131.3(3) . . . . ?
Si2 Li P1 C5 71.9(5) . . . . ?
C1 Li P1 C11 -126.7(4) . . . . ?
P2 Li P1 C11 134.1(4) . . . . ?
P3 Li P1 C11 -27.2(8) . . . . ?
Si3 Li P1 C11 -93.3(5) . . . . ?
Si2 Li P1 C11 -152.7(4) . . . . ?
C1 Li P2 C19 -10.7(4) . . . . ?
P3 Li P2 C19 -110.9(5) . . . . ?
P1 Li P2 C19 87.6(5) . . . . ?
Si3 Li P2 C19 -36.7(4) . . . . ?
Si2 Li P2 C19 -21.0(2) . . . . ?
C1 Li P2 C26 96.4(4) . . . . ?
P3 Li P2 C26 -3.8(6) . . . . ?
P1 Li P2 C26 -165.2(4) . . . . ?
Si3 Li P2 C26 70.5(5) . . . . ?
Si2 Li P2 C26 86.2(3) . . . . ?
C1 Li P2 C20 -126.4(5) . . . . ?
P3 Li P2 C20 133.4(5) . . . . ?
P1 Li P2 C20 -28.1(7) . . . . ?
Si3 Li P2 C20 -152.4(4) . . . . ?
Si2 Li P2 C20 -136.6(4) . . . . ?
C1 Li P3 C34 -9.9(4) . . . . ?
P2 Li P3 C34 90.2(5) . . . . ?
P1 Li P3 C34 -108.5(5) . . . . ?
Si3 Li P3 C34 -20.1(2) . . . . ?
Si2 Li P3 C34 23.9(4) . . . . ?
C1 Li P3 C35 97.5(4) . . . . ?
P2 Li P3 C35 -162.5(4) . . . . ?
P1 Li P3 C35 -1.2(6) . . . . ?
Si3 Li P3 C35 87.3(3) . . . . ?
Si2 Li P3 C35 131.2(3) . . . . ?
C1 Li P3 C41 -125.2(4) . . . . ?
P2 Li P3 C41 -25.2(7) . . . . ?
P1 Li P3 C41 136.1(4) . . . . ?
Si3 Li P3 C41 -135.4(4) . . . . ?
Si2 Li P3 C41 -91.5(5) . . . . ?
C1 Li Si2 C1 0.0 . . . . ?
P2 Li Si2 C1 161.5(5) . . . . ?
P3 Li Si2 C1 -82.0(4) . . . . ?
P1 Li Si2 C1 51.5(4) . . . . ?
Si3 Li Si2 C1 -34.7(3) . . . . ?
C1 Li Si2 C17 -43.7(8) . . . . ?
P2 Li Si2 C17 117.8(6) . . . . ?
P3 Li Si2 C17 -125.8(6) . . . . ?
P1 Li Si2 C17 7.7(9) . . . . ?
Si3 Li Si2 C17 -78.4(7) . . . . ?
C1 Li Si2 C18 115.5(4) . . . . ?
P2 Li Si2 C18 -83.0(3) . . . . ?
P3 Li Si2 C18 33.5(4) . . . . ?
P1 Li Si2 C18 167.0(4) . . . . ?
Si3 Li Si2 C18 80.8(3) . . . . ?
C1 Li Si2 C19 -141.0(4) . . . . ?
P2 Li Si2 C19 20.5(2) . . . . ?
P3 Li Si2 C19 136.9(4) . . . . ?
P1 Li Si2 C19 -89.6(4) . . . . ?
Si3 Li Si2 C19 -175.8(3) . . . . ?
C1 Li Si3 C1 0.0 . . . . ?
P2 Li Si3 C1 51.4(4) . . . . ?
P3 Li Si3 C1 161.6(5) . . . . ?
P1 Li Si3 C1 -80.9(4) . . . . ?
Si2 Li Si3 C1 34.8(3) . . . . ?
C1 Li Si3 C32 -43.7(8) . . . . ?
P2 Li Si3 C32 7.8(9) . . . . ?
P3 Li Si3 C32 117.9(6) . . . . ?
P1 Li Si3 C32 -124.5(6) . . . . ?
Si2 Li Si3 C32 -8.9(7) . . . . ?
C1 Li Si3 C33 115.2(4) . . . . ?
P2 Li Si3 C33 166.6(4) . . . . ?
P3 Li Si3 C33 -83.2(3) . . . . ?
P1 Li Si3 C33 34.3(4) . . . . ?
Si2 Li Si3 C33 150.0(2) . . . . ?
C1 Li Si3 C34 -141.9(4) . . . . ?
P2 Li Si3 C34 -90.5(4) . . . . ?
P3 Li Si3 C34 19.6(2) . . . . ?
P1 Li Si3 C34 137.2(4) . . . . ?
Si2 Li Si3 C34 -107.2(2) . . . . ?
C3 Si1 C1 Si3 47.1(5) . . . . ?
C2 Si1 C1 Si3 167.6(3) . . . . ?
C4 Si1 C1 Si3 -72.9(4) . . . . ?
C3 Si1 C1 Si2 -87.8(4) . . . . ?
C2 Si1 C1 Si2 32.7(4) . . . . ?
C4 Si1 C1 Si2 152.2(3) . . . . ?
C3 Si1 C1 Li 159.8(4) . . . . ?
C2 Si1 C1 Li -79.7(5) . . . . ?
C4 Si1 C1 Li 39.8(5) . . . . ?
C32 Si3 C1 Si1 -86.8(4) . . . . ?
C33 Si3 C1 Si1 34.0(5) . . . . ?
C34 Si3 C1 Si1 153.4(3) . . . . ?
Li Si3 C1 Si1 113.6(5) . . . . ?
C32 Si3 C1 Si2 47.7(5) . . . . ?
C33 Si3 C1 Si2 168.5(3) . . . . ?
C34 Si3 C1 Si2 -72.1(4) . . . . ?
Li Si3 C1 Si2 -112.0(5) . . . . ?
C32 Si3 C1 Li 159.6(4) . . . . ?
C33 Si3 C1 Li -79.5(5) . . . . ?
C34 Si3 C1 Li 39.9(5) . . . . ?
Li Si3 C1 Li 0.0 . . . . ?
C17 Si2 C1 Si1 46.6(4) . . . . ?
C18 Si2 C1 Si1 167.5(3) . . . . ?
C19 Si2 C1 Si1 -72.5(4) . . . . ?
Li Si2 C1 Si1 -113.3(5) . . . . ?
C17 Si2 C1 Si3 -88.1(4) . . . . ?
C18 Si2 C1 Si3 32.7(5) . . . . ?
C19 Si2 C1 Si3 152.7(3) . . . . ?
Li Si2 C1 Si3 112.0(5) . . . . ?
C17 Si2 C1 Li 159.9(4) . . . . ?
C18 Si2 C1 Li -79.2(5) . . . . ?
C19 Si2 C1 Li 40.8(5) . . . . ?
Li Si2 C1 Li 0.0 . . . . ?
P2 Li C1 Si1 103.0(4) . . . . ?
P3 Li C1 Si1 -136.9(3) . . . . ?
P1 Li C1 Si1 -16.4(4) . . . . ?
Si3 Li C1 Si1 -120.3(4) . . . . ?
Si2 Li C1 Si1 119.6(4) . . . . ?
P2 Li C1 Si3 -136.7(3) . . . . ?
P3 Li C1 Si3 -16.5(4) . . . . ?
P1 Li C1 Si3 103.9(4) . . . . ?
Si3 Li C1 Si3 0.0 . . . . ?
Si2 Li C1 Si3 -120.1(4) . . . . ?
P2 Li C1 Si2 -16.6(4) . . . . ?
P3 Li C1 Si2 103.6(4) . . . . ?
P1 Li C1 Si2 -136.0(3) . . . . ?
Si3 Li C1 Si2 120.1(4) . . . . ?
Si2 Li C1 Si2 0.0 . . . . ?
C5 P1 C4 Si1 -81.3(4) . . . . ?
C11 P1 C4 Si1 173.9(3) . . . . ?
Li P1 C4 Si1 33.9(4) . . . . ?
C1 Si1 C4 P1 -54.0(4) . . . . ?
C3 Si1 C4 P1 -178.9(3) . . . . ?
C2 Si1 C4 P1 72.2(4) . . . . ?
C4 P1 C5 C6 131.8(6) . . . . ?
C11 P1 C5 C6 -120.5(6) . . . . ?
Li P1 C5 C6 29.5(7) . . . . ?
C4 P1 C5 C10 -46.1(7) . . . . ?
C11 P1 C5 C10 61.6(6) . . . . ?
Li P1 C5 C10 -148.4(6) . . . . ?
C10 C5 C6 C7 0.9(11) . . . . ?
P1 C5 C6 C7 -177.0(6) . . . . ?
C5 C6 C7 C8 -1.6(12) . . . . ?
C6 C7 C8 C9 1.7(12) . . . . ?
C7 C8 C9 C10 -1.0(12) . . . . ?
C8 C9 C10 C5 0.2(12) . . . . ?
C6 C5 C10 C9 -0.2(11) . . . . ?
P1 C5 C10 C9 177.7(6) . . . . ?
C4 P1 C11 C12 147.5(6) . . . . ?
C5 P1 C11 C12 40.2(6) . . . . ?
Li P1 C11 C12 -98.7(7) . . . . ?
C4 P1 C11 C16 -34.0(6) . . . . ?
C5 P1 C11 C16 -141.3(6) . . . . ?
Li P1 C11 C16 79.8(7) . . . . ?
C16 C11 C12 C13 -0.7(10) . . . . ?
P1 C11 C12 C13 177.9(6) . . . . ?
C11 C12 C13 C14 0.8(11) . . . . ?
C12 C13 C14 C15 -0.5(11) . . . . ?
C13 C14 C15 C16 0.0(12) . . . . ?
C14 C15 C16 C11 0.1(12) . . . . ?
C12 C11 C16 C15 0.3(10) . . . . ?
P1 C11 C16 C15 -178.3(6) . . . . ?
C26 P2 C19 Si2 -81.7(4) . . . . ?
C20 P2 C19 Si2 173.3(3) . . . . ?
Li P2 C19 Si2 35.7(4) . . . . ?
C1 Si2 C19 P2 -56.6(4) . . . . ?
C17 Si2 C19 P2 177.7(3) . . . . ?
C18 Si2 C19 P2 69.5(4) . . . . ?
Li Si2 C19 P2 -29.6(3) . . . . ?
C19 P2 C20 C25 -14.0(7) . . . . ?
C26 P2 C20 C25 -121.1(6) . . . . ?
Li P2 C20 C25 97.7(7) . . . . ?
C19 P2 C20 C21 168.6(6) . . . . ?
C26 P2 C20 C21 61.6(6) . . . . ?
Li P2 C20 C21 -79.7(7) . . . . ?
C25 C20 C21 C22 0.7(12) . . . . ?
P2 C20 C21 C22 178.2(7) . . . . ?
C20 C21 C22 C23 -1.1(14) . . . . ?
C21 C22 C23 C24 1.4(13) . . . . ?
C22 C23 C24 C25 -1.4(12) . . . . ?
C21 C20 C25 C24 -0.6(11) . . . . ?
P2 C20 C25 C24 -178.0(6) . . . . ?
C23 C24 C25 C20 1.0(12) . . . . ?
C19 P2 C26 C31 129.2(6) . . . . ?
C20 P2 C26 C31 -122.6(6) . . . . ?
Li P2 C26 C31 27.5(7) . . . . ?
C19 P2 C26 C27 -45.8(6) . . . . ?
C20 P2 C26 C27 62.4(6) . . . . ?
Li P2 C26 C27 -147.6(6) . . . . ?
C31 C26 C27 C28 -1.4(10) . . . . ?
P2 C26 C27 C28 173.7(6) . . . . ?
C26 C27 C28 C29 1.1(12) . . . . ?
C27 C28 C29 C30 -0.4(12) . . . . ?
C28 C29 C30 C31 0.0(11) . . . . ?
C27 C26 C31 C30 1.0(10) . . . . ?
P2 C26 C31 C30 -174.2(5) . . . . ?
C29 C30 C31 C26 -0.4(11) . . . . ?
C35 P3 C34 Si3 -83.1(4) . . . . ?
C41 P3 C34 Si3 172.1(3) . . . . ?
Li P3 C34 Si3 34.6(4) . . . . ?
C1 Si3 C34 P3 -55.5(4) . . . . ?
C32 Si3 C34 P3 178.9(3) . . . . ?
C33 Si3 C34 P3 70.3(4) . . . . ?
Li Si3 C34 P3 -29.0(3) . . . . ?
C34 P3 C35 C36 123.7(6) . . . . ?
C41 P3 C35 C36 -127.9(6) . . . . ?
Li P3 C35 C36 22.3(7) . . . . ?
C34 P3 C35 C40 -54.0(7) . . . . ?
C41 P3 C35 C40 54.5(7) . . . . ?
Li P3 C35 C40 -155.3(6) . . . . ?
C40 C35 C36 C37 1.2(11) . . . . ?
P3 C35 C36 C37 -176.5(5) . . . . ?
C35 C36 C37 C38 -0.7(11) . . . . ?
C36 C37 C38 C39 -0.5(12) . . . . ?
C37 C38 C39 C40 1.0(13) . . . . ?
C38 C39 C40 C35 -0.4(13) . . . . ?
C36 C35 C40 C39 -0.7(11) . . . . ?
P3 C35 C40 C39 177.0(6) . . . . ?
C34 P3 C41 C46 157.9(6) . . . . ?
C35 P3 C41 C46 50.5(6) . . . . ?
Li P3 C41 C46 -91.1(7) . . . . ?
C34 P3 C41 C42 -23.9(7) . . . . ?
C35 P3 C41 C42 -131.3(6) . . . . ?
Li P3 C41 C42 87.1(7) . . . . ?
C46 C41 C42 C43 1.3(11) . . . . ?
P3 C41 C42 C43 -177.0(6) . . . . ?
C41 C42 C43 C44 -0.6(12) . . . . ?
C42 C43 C44 C45 -0.3(12) . . . . ?
C43 C44 C45 C46 0.3(11) . . . . ?
C42 C41 C46 C45 -1.3(11) . . . . ?
P3 C41 C46 C45 177.0(6) . . . . ?
C44 C45 C46 C41 0.5(12) . . . . ?
C52 C47 C48 C49 0.0 . . . . ?
C47 C48 C49 C50 0.0 . . . . ?
C48 C49 C50 C51 0.0 . . . . ?
C49 C50 C51 C52 0.0 . . . . ?
C50 C51 C52 C47 0.0 . . . . ?
C48 C47 C52 C51 0.0 . . . . ?
C52A C47A C48A C49A 0.0 . . . . ?
C47A C48A C49A C50A 0.0 . . . . ?
C48A C49A C50A C51A 0.0 . . . . ?
C49A C50A C51A C52A 0.0 . . . . ?
C50A C51A C52A C47A 0.0 . . . . ?
C48A C47A C52A C51A 0.0 . . . . ?
C55 C53 C54 C55 -1.8(16) 2_755 . . . ?
C53 C54 C55 C53 1.8(16) . . . 2_755 ?
